data_7040703
loop_
_publ_author_name
'Pranckevicius, Conor'
'Iovan, Diana A.'
'Stephan, Douglas W.'

_publ_section_title
;
 Three and four coordinate Fe carbodiphosphorane complexes.
;
_journal_issue 42
_journal_name_full 'Dalton transactions (Cambridge, England : 2003)'
_journal_page_first 16820
_journal_page_last 16825
_journal_paper_doi 10.1039/c6dt03453e
_journal_volume 45
_journal_year 2016
_chemical_formula_sum 'C76.5 H66 Cl5 Fe2 O0.5 P4'
_chemical_formula_weight 1406.12
_chemical_name_systematic
; 
 ? 
;
_space_group_IT_number 2
_symmetry_cell_setting triclinic
_symmetry_space_group_name_Hall '-P 1'
_symmetry_space_group_name_H-M 'P -1'
_atom_sites_solution_hydrogens geom
_atom_sites_solution_primary direct
_atom_sites_solution_secondary difmap
_audit_creation_method SHELXL-97
_audit_update_record
;
2016-09-01 deposited with the CCDC.
2016-09-23 downloaded from the CCDC.
;
_cell_angle_alpha 116.156(7)
_cell_angle_beta 90.164(8)
_cell_angle_gamma 90.169(8)
_cell_formula_units_Z 2
_cell_length_a 14.084(2)
_cell_length_b 15.641(2)
_cell_length_c 17.663(3)
_cell_measurement_reflns_used 9669
_cell_measurement_temperature 148(2)
_cell_measurement_theta_max 27.56
_cell_measurement_theta_min 2.32
_cell_volume 3492.4(9)
_computing_structure_refinement 'SHELXL-97 (Sheldrick, 2008)'
_computing_structure_solution 'SHELXS-97 (Sheldrick, 2008)'
_diffrn_ambient_temperature 148(2)
_diffrn_measured_fraction_theta_full 0.978
_diffrn_measured_fraction_theta_max 0.978
_diffrn_measurement_device_type kappa
_diffrn_radiation_monochromator graphite
_diffrn_radiation_source 'fine-focus sealed tube'
_diffrn_radiation_type MoK\a
_diffrn_radiation_wavelength 0.71073
_diffrn_reflns_av_R_equivalents 0.0559
_diffrn_reflns_av_sigmaI/netI 0.0564
_diffrn_reflns_limit_h_max 16
_diffrn_reflns_limit_h_min -16
_diffrn_reflns_limit_k_max 18
_diffrn_reflns_limit_k_min -18
_diffrn_reflns_limit_l_max 21
_diffrn_reflns_limit_l_min -21
_diffrn_reflns_number 54410
_diffrn_reflns_theta_full 25.00
_diffrn_reflns_theta_max 25.00
_diffrn_reflns_theta_min 1.28
_exptl_absorpt_coefficient_mu 0.741
_exptl_absorpt_correction_T_max 0.7456
_exptl_absorpt_correction_T_min 0.5763
_exptl_absorpt_correction_type multi-scan
_exptl_absorpt_process_details sadabs
_exptl_crystal_colour yellow
_exptl_crystal_density_diffrn 1.337
_exptl_crystal_density_method 'not measured'
_exptl_crystal_description block
_exptl_crystal_F_000 1452
_exptl_crystal_size_max 0.08
_exptl_crystal_size_mid 0.04
_exptl_crystal_size_min 0.02
_refine_diff_density_max 2.197
_refine_diff_density_min -1.399
_refine_diff_density_rms 0.123
_refine_ls_extinction_method none
_refine_ls_goodness_of_fit_ref 1.050
_refine_ls_hydrogen_treatment constr
_refine_ls_matrix_type full
_refine_ls_number_parameters 806
_refine_ls_number_reflns 12042
_refine_ls_number_restraints 12
_refine_ls_restrained_S_all 1.056
_refine_ls_R_factor_all 0.0891
_refine_ls_R_factor_gt 0.0716
_refine_ls_shift/su_max 0.000
_refine_ls_shift/su_mean 0.000
_refine_ls_structure_factor_coef Fsqd
_refine_ls_weighting_details 'calc w=1/[\s^2^(Fo^2^)+(0.1038P)^2^+16.6550P] where P=(Fo^2^+2Fc^2^)/3'
_refine_ls_weighting_scheme calc
_refine_ls_wR_factor_gt 0.1865
_refine_ls_wR_factor_ref 0.2074
_reflns_number_gt 10043
_reflns_number_total 12042
_reflns_threshold_expression >2sigma(I)
_cod_data_source_file c6dt03453e2.cif
_cod_data_source_block cp069_0ma
_cod_depositor_comments 'Adding full bibliography for 7040703--7040706.cif.'
_cod_original_cell_volume 3492.3(9)
_cod_original_sg_symbol_H-M P-1
_cod_original_formula_sum 'C76.50 H66 Cl5 Fe2 O0.50 P4'
_cod_database_code 7040703

loop_
_symmetry_equiv_pos_as_xyz
'x, y, z'
'-x, -y, -z'

loop_
_atom_site_label
_atom_site_type_symbol
_atom_site_fract_x
_atom_site_fract_y
_atom_site_fract_z
_atom_site_U_iso_or_equiv
_atom_site_adp_type
_atom_site_occupancy
_atom_site_symmetry_multiplicity
_atom_site_calc_flag
_atom_site_refinement_flags
_atom_site_disorder_assembly
_atom_site_disorder_group
Fe1 Fe 0.52023(8) 0.62850(8) 0.04896(7) 0.0279(3) Uani 1 1 d . . .
Fe2 Fe -0.08522(8) 0.67442(8) 0.58865(7) 0.0282(3) Uani 1 1 d . . .
Cl1 Cl 0.42708(15) 0.50590(15) -0.06977(13) 0.0356(5) Uani 1 1 d . . .
Cl2 Cl 0.65674(15) 0.70048(17) 0.03327(14) 0.0405(5) Uani 1 1 d . . .
Cl3 Cl -0.12221(16) 0.52814(16) 0.57129(15) 0.0423(5) Uani 1 1 d . . .
Cl4 Cl -0.19929(15) 0.75346(17) 0.55936(14) 0.0403(5) Uani 1 1 d . . .
P1 P 0.39212(13) 0.81633(15) 0.10655(12) 0.0240(4) Uani 1 1 d . . .
P2 P 0.42157(14) 0.74190(14) 0.23277(12) 0.0237(4) Uani 1 1 d . . .
P3 P 0.06070(13) 0.75003(14) 0.74493(12) 0.0229(4) Uani 1 1 d . . .
P4 P 0.09184(14) 0.81700(14) 0.61210(12) 0.0245(4) Uani 1 1 d . . .
C2 C 0.4359(5) 0.7329(6) 0.1333(5) 0.0262(17) Uani 1 1 d . . .
C3 C 0.2648(5) 0.8040(6) 0.0816(5) 0.0278(17) Uani 1 1 d . . .
C4 C 0.2202(6) 0.8653(7) 0.0539(5) 0.037(2) Uani 1 1 d . . .
H4A H 0.2546 0.9156 0.0500 0.045 Uiso 1 1 calc R . .
C5 C 0.1242(7) 0.8506(8) 0.0321(5) 0.045(2) Uani 1 1 d . . .
H5A H 0.0933 0.8917 0.0132 0.054 Uiso 1 1 calc R . .
C6 C 0.0733(7) 0.7791(8) 0.0372(5) 0.050(3) Uani 1 1 d . . .
H6A H 0.0078 0.7714 0.0227 0.060 Uiso 1 1 calc R . .
C7 C 0.1175(7) 0.7172(8) 0.0636(6) 0.047(2) Uani 1 1 d . . .
H7A H 0.0828 0.6667 0.0666 0.056 Uiso 1 1 calc R . .
C8 C 0.2136(6) 0.7307(6) 0.0856(5) 0.0335(19) Uani 1 1 d . . .
H8A H 0.2442 0.6888 0.1036 0.040 Uiso 1 1 calc R . .
C9 C 0.4412(5) 0.8048(6) 0.0073(5) 0.0261(17) Uani 1 1 d . . .
C10 C 0.4997(6) 0.8761(6) 0.0018(5) 0.0305(18) Uani 1 1 d . . .
H10A H 0.5146 0.9333 0.0504 0.037 Uiso 1 1 calc R . .
C11 C 0.5346(6) 0.8590(7) -0.0779(6) 0.038(2) Uani 1 1 d . . .
H11A H 0.5749 0.9046 -0.0836 0.046 Uiso 1 1 calc R . .
C12 C 0.5108(7) 0.7762(7) -0.1481(6) 0.044(2) Uani 1 1 d . . .
H12A H 0.5358 0.7651 -0.2016 0.052 Uiso 1 1 calc R . .
C13 C 0.4511(7) 0.7092(7) -0.1419(5) 0.045(2) Uani 1 1 d . . .
H13A H 0.4347 0.6531 -0.1910 0.054 Uiso 1 1 calc R . .
C14 C 0.4153(6) 0.7235(6) -0.0649(5) 0.0348(19) Uani 1 1 d . . .
H14A H 0.3731 0.6781 -0.0610 0.042 Uiso 1 1 calc R . .
C15 C 0.4144(6) 0.9394(5) 0.1823(5) 0.0271(17) Uani 1 1 d . . .
C16 C 0.3415(6) 1.0015(6) 0.2196(5) 0.0301(18) Uani 1 1 d . . .
H16A H 0.2774 0.9814 0.2056 0.036 Uiso 1 1 calc R . .
C17 C 0.3627(7) 1.0958(7) 0.2789(6) 0.041(2) Uani 1 1 d . . .
H17A H 0.3123 1.1392 0.3045 0.050 Uiso 1 1 calc R . .
C18 C 0.4567(7) 1.1266(7) 0.3007(5) 0.040(2) Uani 1 1 d . . .
H18A H 0.4699 1.1906 0.3399 0.048 Uiso 1 1 calc R . .
C19 C 0.5296(7) 1.0633(6) 0.2648(5) 0.039(2) Uani 1 1 d . . .
H19A H 0.5936 1.0834 0.2796 0.046 Uiso 1 1 calc R . .
C20 C 0.5098(6) 0.9695(6) 0.2065(5) 0.0327(19) Uani 1 1 d . . .
H20A H 0.5603 0.9257 0.1829 0.039 Uiso 1 1 calc R . .
C21 C 0.3490(5) 0.6471(6) 0.2378(5) 0.0271(17) Uani 1 1 d . . .
C22 C 0.3423(6) 0.5587(6) 0.1686(6) 0.041(2) Uani 1 1 d . . .
H22A H 0.3705 0.5488 0.1166 0.049 Uiso 1 1 calc R . .
C23 C 0.2938(8) 0.4836(8) 0.1754(7) 0.058(3) Uani 1 1 d . . .
H23A H 0.2909 0.4227 0.1282 0.070 Uiso 1 1 calc R . .
C24 C 0.2511(8) 0.4970(7) 0.2487(7) 0.054(3) Uani 1 1 d . . .
H24A H 0.2181 0.4461 0.2525 0.064 Uiso 1 1 calc R . .
C25 C 0.2560(6) 0.5845(7) 0.3171(6) 0.041(2) Uani 1 1 d . . .
H25A H 0.2261 0.5939 0.3683 0.049 Uiso 1 1 calc R . .
C26 C 0.3046(6) 0.6603(6) 0.3124(5) 0.0320(19) Uani 1 1 d . . .
H26A H 0.3073 0.7206 0.3601 0.038 Uiso 1 1 calc R . .
C27 C 0.3688(6) 0.8511(5) 0.3112(5) 0.0244(16) Uani 1 1 d . . .
C28 C 0.2696(6) 0.8595(7) 0.3142(5) 0.036(2) Uani 1 1 d . . .
H28A H 0.2314 0.8099 0.2743 0.043 Uiso 1 1 calc R . .
C29 C 0.2284(7) 0.9383(7) 0.3739(6) 0.039(2) Uani 1 1 d . . .
H29A H 0.1611 0.9430 0.3774 0.046 Uiso 1 1 calc R . .
C30 C 0.2849(7) 1.0125(7) 0.4303(6) 0.044(2) Uani 1 1 d . . .
H30A H 0.2555 1.0684 0.4711 0.053 Uiso 1 1 calc R . .
C31 C 0.3838(7) 1.0063(7) 0.4279(5) 0.038(2) Uani 1 1 d . . .
H31A H 0.4217 1.0571 0.4668 0.046 Uiso 1 1 calc R . .
C32 C 0.4245(6) 0.9266(6) 0.3692(5) 0.0311(18) Uani 1 1 d . . .
H32A H 0.4917 0.9214 0.3670 0.037 Uiso 1 1 calc R . .
C33 C 0.5350(5) 0.7387(5) 0.2833(5) 0.0229(16) Uani 1 1 d . . .
C34 C 0.5389(6) 0.7100(7) 0.3471(5) 0.038(2) Uani 1 1 d . . .
H34A H 0.4838 0.6847 0.3609 0.046 Uiso 1 1 calc R . .
C35 C 0.6226(6) 0.7183(7) 0.3907(5) 0.039(2) Uani 1 1 d . . .
H35A H 0.6231 0.7015 0.4362 0.047 Uiso 1 1 calc R . .
C36 C 0.7045(6) 0.7499(7) 0.3705(5) 0.034(2) Uani 1 1 d . . .
H36A H 0.7619 0.7545 0.4005 0.041 Uiso 1 1 calc R . .
C37 C 0.7009(6) 0.7754(7) 0.3039(6) 0.041(2) Uani 1 1 d . . .
H37A H 0.7573 0.7961 0.2875 0.049 Uiso 1 1 calc R . .
C38 C 0.6168(6) 0.7710(7) 0.2615(6) 0.037(2) Uani 1 1 d . . .
H38A H 0.6154 0.7902 0.2175 0.044 Uiso 1 1 calc R . .
C40 C 0.0360(5) 0.7460(5) 0.6486(5) 0.0247(16) Uani 1 1 d . . .
C41 C 0.1244(6) 0.6485(6) 0.7415(5) 0.0266(17) Uani 1 1 d . . .
C42 C 0.1290(6) 0.5663(6) 0.6649(5) 0.0324(18) Uani 1 1 d . . .
H42A H 0.0970 0.5632 0.6164 0.039 Uiso 1 1 calc R . .
C43 C 0.1811(6) 0.4893(6) 0.6609(5) 0.036(2) Uani 1 1 d . . .
H43A H 0.1880 0.4343 0.6087 0.043 Uiso 1 1 calc R . .
C44 C 0.2234(7) 0.4928(7) 0.7342(6) 0.046(2) Uani 1 1 d . . .
H44A H 0.2566 0.4388 0.7315 0.055 Uiso 1 1 calc R . .
C45 C 0.2177(6) 0.5725(6) 0.8093(6) 0.037(2) Uani 1 1 d . . .
H45A H 0.2474 0.5735 0.8581 0.045 Uiso 1 1 calc R . .
C46 C 0.1691(6) 0.6519(6) 0.8149(5) 0.0304(18) Uani 1 1 d . . .
H46A H 0.1658 0.7076 0.8670 0.036 Uiso 1 1 calc R . .
C47 C 0.1309(6) 0.8539(6) 0.8186(5) 0.0280(17) Uani 1 1 d . . .
C48 C 0.2297(6) 0.8515(6) 0.8193(5) 0.0275(17) Uani 1 1 d . . .
H48A H 0.2613 0.7948 0.7826 0.033 Uiso 1 1 calc R . .
C49 C 0.2832(6) 0.9302(7) 0.8727(5) 0.036(2) Uani 1 1 d . . .
H49A H 0.3506 0.9268 0.8719 0.043 Uiso 1 1 calc R . .
C50 C 0.2384(7) 1.0137(7) 0.9272(6) 0.040(2) Uani 1 1 d . . .
H50A H 0.2742 1.0679 0.9638 0.048 Uiso 1 1 calc R . .
C51 C 0.1411(6) 1.0157(6) 0.9264(5) 0.0338(19) Uani 1 1 d . . .
H51A H 0.1098 1.0725 0.9635 0.041 Uiso 1 1 calc R . .
C52 C 0.0861(6) 0.9377(5) 0.8733(5) 0.0265(16) Uani 1 1 d . . .
H52A H 0.0188 0.9418 0.8744 0.032 Uiso 1 1 calc R . .
C53 C -0.0493(5) 0.7534(5) 0.7987(5) 0.0237(16) Uani 1 1 d . . .
C54 C -0.1250(6) 0.8063(6) 0.7914(5) 0.0319(19) Uani 1 1 d . . .
H54A H -0.1190 0.8395 0.7577 0.038 Uiso 1 1 calc R . .
C55 C -0.2081(6) 0.8106(6) 0.8329(5) 0.0347(19) Uani 1 1 d . . .
H55A H -0.2601 0.8451 0.8259 0.042 Uiso 1 1 calc R . .
C56 C -0.2185(6) 0.7658(6) 0.8847(5) 0.0331(19) Uani 1 1 d . . .
H56A H -0.2767 0.7696 0.9130 0.040 Uiso 1 1 calc R . .
C57 C -0.1435(6) 0.7158(6) 0.8945(5) 0.0348(19) Uani 1 1 d . . .
H57A H -0.1492 0.6861 0.9310 0.042 Uiso 1 1 calc R . .
C58 C -0.0593(6) 0.7084(6) 0.8516(5) 0.0304(18) Uani 1 1 d . . .
H58A H -0.0082 0.6727 0.8580 0.037 Uiso 1 1 calc R . .
C59 C 0.2164(6) 0.7959(6) 0.5852(5) 0.0311(18) Uani 1 1 d . . .
C60 C 0.2653(6) 0.8485(7) 0.5524(5) 0.035(2) Uani 1 1 d . . .
H60A H 0.2349 0.9004 0.5482 0.042 Uiso 1 1 calc R . .
C61 C 0.3588(6) 0.8260(8) 0.5252(5) 0.046(2) Uani 1 1 d . . .
H61A H 0.3931 0.8629 0.5037 0.055 Uiso 1 1 calc R . .
C62 C 0.3999(7) 0.7494(8) 0.5303(6) 0.049(3) Uani 1 1 d . . .
H62A H 0.4635 0.7336 0.5120 0.059 Uiso 1 1 calc R . .
C63 C 0.3509(7) 0.6937(8) 0.5616(6) 0.047(2) Uani 1 1 d . . .
H63A H 0.3812 0.6412 0.5647 0.057 Uiso 1 1 calc R . .
C64 C 0.2591(6) 0.7158(6) 0.5876(5) 0.035(2) Uani 1 1 d . . .
H64A H 0.2243 0.6774 0.6071 0.042 Uiso 1 1 calc R . .
C65 C 0.0857(6) 0.9437(6) 0.6811(5) 0.0275(17) Uani 1 1 d . . .
C66 C -0.0054(6) 0.9817(6) 0.7011(5) 0.0333(19) Uani 1 1 d . . .
H66A H -0.0601 0.9438 0.6765 0.040 Uiso 1 1 calc R . .
C67 C -0.0133(7) 1.0772(6) 0.7586(5) 0.038(2) Uani 1 1 d . . .
H67A H -0.0746 1.1048 0.7725 0.046 Uiso 1 1 calc R . .
C68 C 0.0663(7) 1.1337(6) 0.7964(5) 0.040(2) Uani 1 1 d . . .
H68A H 0.0585 1.1989 0.8347 0.048 Uiso 1 1 calc R . .
C69 C 0.1568(7) 1.0952(7) 0.7782(5) 0.037(2) Uani 1 1 d . . .
H69A H 0.2112 1.1324 0.8049 0.045 Uiso 1 1 calc R . .
C70 C 0.1653(6) 1.0008(6) 0.7199(5) 0.0298(18) Uani 1 1 d . . .
H70A H 0.2268 0.9738 0.7056 0.036 Uiso 1 1 calc R . .
C71 C 0.0389(6) 0.7954(6) 0.5107(5) 0.0270(17) Uani 1 1 d . . .
C72 C 0.0394(6) 0.7023(6) 0.4472(5) 0.035(2) Uani 1 1 d . . .
H72A H 0.0641 0.6528 0.4586 0.042 Uiso 1 1 calc R . .
C73 C 0.0045(6) 0.6813(6) 0.3680(5) 0.037(2) Uani 1 1 d . . .
H73A H 0.0049 0.6174 0.3254 0.044 Uiso 1 1 calc R . .
C74 C -0.0310(6) 0.7529(7) 0.3502(6) 0.039(2) Uani 1 1 d . . .
H74A H -0.0551 0.7383 0.2956 0.046 Uiso 1 1 calc R . .
C75 C -0.0313(7) 0.8452(6) 0.4121(5) 0.040(2) Uani 1 1 d . . .
H75A H -0.0550 0.8946 0.4000 0.048 Uiso 1 1 calc R . .
C76 C 0.0033(6) 0.8666(6) 0.4929(5) 0.0329(19) Uani 1 1 d . . .
H76A H 0.0024 0.9305 0.5356 0.039 Uiso 1 1 calc R . .
Cl5 Cl 0.0951(6) 0.4730(6) 0.0492(6) 0.110(3) Uani 0.50 1 d PD A -1
C90 C 0.1785(15) 0.4705(17) -0.0190(13) 0.100(12) Uani 0.50 1 d PD A -1
H90A H 0.1912 0.5350 -0.0141 0.121 Uiso 0.50 1 calc PR A -1
H90B H 0.2384 0.4431 -0.0102 0.121 Uiso 0.50 1 calc PR A -1
Cl6 Cl 0.1299(8) 0.4012(8) -0.1107(7) 0.128(4) Uani 0.50 1 d PD A -1
O1 O 0.5159(15) 0.5157(14) 0.4932(14) 0.094(5) Uani 0.50 1 d PD B -3
C80 C 0.4202(18) 0.4261(17) 0.3700(19) 0.094(5) Uani 0.50 1 d PD B -3
H80A H 0.4085 0.4096 0.3105 0.141 Uiso 0.50 1 calc PR B -3
H80B H 0.3641 0.4576 0.4032 0.141 Uiso 0.50 1 calc PR B -3
H80C H 0.4333 0.3680 0.3763 0.141 Uiso 0.50 1 calc PR B -3
C81 C 0.5038(17) 0.4921(17) 0.4009(15) 0.094(5) Uani 0.50 1 d PD B -3
H81A H 0.4922 0.5507 0.3941 0.113 Uiso 0.50 1 calc PR B -3
H81B H 0.5615 0.4608 0.3690 0.113 Uiso 0.50 1 calc PR B -3
C82 C 0.5968(16) 0.5763(16) 0.5227(16) 0.094(5) Uani 0.50 1 d PD B -3
H82A H 0.5888 0.6307 0.5089 0.113 Uiso 0.50 1 calc PR B -3
H82B H 0.6536 0.5405 0.4925 0.113 Uiso 0.50 1 calc PR B -3
C83 C 0.613(2) 0.6136(18) 0.6148(16) 0.094(5) Uani 0.50 1 d PD B -3
H83A H 0.6695 0.6552 0.6311 0.141 Uiso 0.50 1 calc PR B -3
H83B H 0.6238 0.5603 0.6289 0.141 Uiso 0.50 1 calc PR B -3
H83C H 0.5578 0.6499 0.6454 0.141 Uiso 0.50 1 calc PR B -3

loop_
_atom_site_aniso_label
_atom_site_aniso_U_11
_atom_site_aniso_U_22
_atom_site_aniso_U_33
_atom_site_aniso_U_23
_atom_site_aniso_U_13
_atom_site_aniso_U_12
Fe1 0.0253(6) 0.0343(6) 0.0320(6) 0.0218(5) 0.0086(5) 0.0070(5)
Fe2 0.0245(6) 0.0375(6) 0.0322(6) 0.0243(5) 0.0017(5) 0.0041(5)
Cl1 0.0378(11) 0.0373(11) 0.0391(11) 0.0236(9) -0.0031(9) 0.0076(9)
Cl2 0.0337(11) 0.0516(13) 0.0442(12) 0.0284(11) 0.0136(9) 0.0032(10)
Cl3 0.0421(12) 0.0394(12) 0.0558(14) 0.0306(11) 0.0087(10) 0.0011(10)
Cl4 0.0329(11) 0.0570(14) 0.0414(12) 0.0312(11) 0.0017(9) 0.0132(10)
P1 0.0224(10) 0.0331(11) 0.0254(10) 0.0207(9) 0.0039(8) 0.0063(8)
P2 0.0205(9) 0.0317(10) 0.0279(10) 0.0214(9) 0.0057(8) 0.0063(8)
P3 0.0224(10) 0.0304(10) 0.0249(9) 0.0203(8) 0.0047(8) 0.0060(8)
P4 0.0226(10) 0.0325(11) 0.0290(10) 0.0231(9) 0.0048(8) 0.0061(8)
C2 0.022(4) 0.039(4) 0.030(4) 0.027(4) 0.010(3) 0.007(3)
C3 0.023(4) 0.039(5) 0.025(4) 0.018(4) 0.004(3) 0.007(3)
C4 0.039(5) 0.050(6) 0.030(4) 0.025(4) 0.008(4) 0.019(4)
C5 0.037(5) 0.075(7) 0.031(5) 0.030(5) 0.007(4) 0.023(5)
C6 0.030(5) 0.089(8) 0.023(4) 0.018(5) 0.005(4) 0.018(5)
C7 0.038(5) 0.056(6) 0.045(5) 0.020(5) 0.004(4) 0.006(5)
C8 0.034(5) 0.041(5) 0.028(4) 0.017(4) -0.001(3) 0.004(4)
C9 0.021(4) 0.038(4) 0.029(4) 0.024(4) 0.003(3) 0.008(3)
C10 0.024(4) 0.044(5) 0.031(4) 0.024(4) 0.001(3) 0.000(4)
C11 0.031(5) 0.052(6) 0.052(5) 0.040(5) 0.013(4) 0.009(4)
C12 0.046(6) 0.063(6) 0.036(5) 0.035(5) 0.015(4) 0.010(5)
C13 0.065(7) 0.043(5) 0.029(4) 0.017(4) 0.013(4) 0.014(5)
C14 0.040(5) 0.040(5) 0.039(5) 0.031(4) 0.001(4) 0.001(4)
C15 0.036(4) 0.031(4) 0.024(4) 0.021(3) 0.001(3) 0.005(4)
C16 0.031(4) 0.034(5) 0.035(5) 0.024(4) 0.006(3) 0.007(4)
C17 0.053(6) 0.044(6) 0.042(5) 0.032(5) 0.008(4) 0.019(5)
C18 0.056(6) 0.040(5) 0.030(4) 0.021(4) -0.002(4) 0.003(4)
C19 0.041(5) 0.046(5) 0.040(5) 0.029(4) -0.004(4) -0.012(4)
C20 0.030(4) 0.046(5) 0.034(4) 0.029(4) 0.005(3) 0.008(4)
C21 0.021(4) 0.035(5) 0.035(4) 0.024(4) 0.005(3) 0.003(3)
C22 0.038(5) 0.040(5) 0.044(5) 0.019(4) 0.018(4) -0.004(4)
C23 0.071(8) 0.046(6) 0.050(6) 0.015(5) 0.024(5) -0.024(5)
C24 0.069(7) 0.037(6) 0.054(6) 0.020(5) 0.018(5) -0.014(5)
C25 0.037(5) 0.046(6) 0.046(5) 0.026(5) 0.013(4) -0.002(4)
C26 0.027(4) 0.040(5) 0.039(5) 0.026(4) 0.012(3) 0.005(4)
C27 0.032(4) 0.027(4) 0.020(4) 0.017(3) 0.008(3) 0.011(3)
C28 0.034(5) 0.049(5) 0.033(4) 0.027(4) 0.010(4) 0.015(4)
C29 0.039(5) 0.047(5) 0.038(5) 0.025(5) 0.010(4) 0.020(4)
C30 0.061(6) 0.046(6) 0.034(5) 0.024(5) 0.012(4) 0.025(5)
C31 0.046(5) 0.041(5) 0.030(4) 0.018(4) 0.002(4) 0.008(4)
C32 0.039(5) 0.033(4) 0.029(4) 0.020(4) 0.000(4) 0.007(4)
C33 0.022(4) 0.025(4) 0.026(4) 0.016(3) 0.002(3) 0.004(3)
C34 0.026(4) 0.064(6) 0.041(5) 0.038(5) 0.007(4) 0.010(4)
C35 0.033(5) 0.062(6) 0.038(5) 0.037(5) 0.005(4) 0.012(4)
C36 0.029(5) 0.051(5) 0.027(4) 0.021(4) 0.001(3) 0.013(4)
C37 0.020(4) 0.067(6) 0.058(6) 0.048(5) 0.004(4) -0.003(4)
C38 0.023(4) 0.062(6) 0.047(5) 0.043(5) -0.006(4) 0.000(4)
C40 0.025(4) 0.028(4) 0.028(4) 0.020(3) 0.007(3) 0.006(3)
C41 0.028(4) 0.033(4) 0.029(4) 0.023(4) 0.004(3) 0.008(3)
C42 0.034(5) 0.039(5) 0.031(4) 0.021(4) -0.001(3) 0.002(4)
C43 0.047(5) 0.027(4) 0.031(4) 0.009(4) 0.004(4) 0.012(4)
C44 0.051(6) 0.042(6) 0.056(6) 0.031(5) -0.003(5) 0.018(4)
C45 0.038(5) 0.044(5) 0.042(5) 0.030(5) -0.005(4) 0.010(4)
C46 0.037(5) 0.031(4) 0.032(4) 0.022(4) 0.005(3) 0.006(4)
C47 0.035(4) 0.035(5) 0.024(4) 0.022(4) 0.002(3) 0.007(4)
C48 0.028(4) 0.031(4) 0.029(4) 0.019(4) 0.005(3) 0.005(3)
C49 0.028(4) 0.049(5) 0.040(5) 0.028(4) 0.004(4) 0.004(4)
C50 0.045(5) 0.050(6) 0.032(5) 0.025(4) -0.003(4) -0.003(4)
C51 0.041(5) 0.033(5) 0.035(5) 0.022(4) 0.008(4) 0.008(4)
C52 0.030(4) 0.028(4) 0.028(4) 0.018(3) -0.001(3) 0.005(4)
C53 0.020(4) 0.030(4) 0.027(4) 0.018(3) 0.002(3) -0.002(3)
C54 0.030(4) 0.041(5) 0.035(4) 0.026(4) 0.011(4) 0.009(4)
C55 0.031(4) 0.041(5) 0.039(5) 0.024(4) 0.007(4) 0.008(4)
C56 0.025(4) 0.047(5) 0.030(4) 0.019(4) 0.009(3) 0.003(4)
C57 0.037(5) 0.042(5) 0.036(5) 0.026(4) 0.002(4) -0.004(4)
C58 0.026(4) 0.038(5) 0.040(5) 0.029(4) 0.001(3) 0.002(3)
C59 0.027(4) 0.045(5) 0.028(4) 0.022(4) 0.003(3) 0.001(4)
C60 0.034(5) 0.051(5) 0.032(5) 0.028(4) 0.007(4) 0.004(4)
C61 0.029(5) 0.080(7) 0.028(5) 0.024(5) 0.005(4) -0.002(5)
C62 0.028(5) 0.086(8) 0.034(5) 0.028(5) 0.010(4) 0.014(5)
C63 0.037(5) 0.064(7) 0.044(5) 0.027(5) 0.008(4) 0.024(5)
C64 0.037(5) 0.044(5) 0.030(4) 0.022(4) 0.010(4) 0.016(4)
C65 0.028(4) 0.039(4) 0.030(4) 0.029(4) 0.005(3) 0.003(4)
C66 0.038(5) 0.039(5) 0.036(4) 0.028(4) 0.012(4) 0.015(4)
C67 0.042(5) 0.047(5) 0.038(5) 0.030(4) 0.014(4) 0.020(4)
C68 0.058(6) 0.031(4) 0.037(5) 0.021(4) 0.018(4) 0.009(4)
C69 0.046(5) 0.043(5) 0.034(5) 0.027(4) 0.003(4) -0.008(4)
C70 0.035(5) 0.033(5) 0.032(4) 0.024(4) 0.010(3) 0.002(4)
C71 0.030(4) 0.034(4) 0.029(4) 0.023(4) 0.005(3) 0.001(3)
C72 0.034(5) 0.051(5) 0.032(4) 0.028(4) 0.008(4) 0.014(4)
C73 0.038(5) 0.041(5) 0.035(5) 0.019(4) -0.003(4) 0.001(4)
C74 0.037(5) 0.056(6) 0.037(5) 0.034(5) -0.001(4) 0.003(4)
C75 0.051(6) 0.043(5) 0.037(5) 0.029(4) -0.001(4) 0.008(4)
C76 0.033(5) 0.040(5) 0.039(5) 0.030(4) -0.001(4) 0.001(4)
Cl5 0.077(5) 0.115(6) 0.167(9) 0.088(7) 0.001(5) 0.005(5)
C90 0.07(2) 0.09(2) 0.18(4) 0.10(3) 0.05(2) 0.039(17)
Cl6 0.100(7) 0.139(8) 0.171(10) 0.091(8) 0.023(7) -0.019(6)
O1 0.077(10) 0.069(9) 0.133(10) 0.041(8) -0.021(9) 0.019(6)
C80 0.077(10) 0.069(9) 0.133(10) 0.041(8) -0.021(9) 0.019(6)
C81 0.077(10) 0.069(9) 0.133(10) 0.041(8) -0.021(9) 0.019(6)
C82 0.077(10) 0.069(9) 0.133(10) 0.041(8) -0.021(9) 0.019(6)
C83 0.077(10) 0.069(9) 0.133(10) 0.041(8) -0.021(9) 0.019(6)

loop_
_atom_type_symbol
_atom_type_description
_atom_type_scat_dispersion_real
_atom_type_scat_dispersion_imag
_atom_type_scat_source
C C 0.0033 0.0016 'International Tables Vol C Tables 4.2.6.8 and 6.1.1.4'
H H 0.0000 0.0000 'International Tables Vol C Tables 4.2.6.8 and 6.1.1.4'
O O 0.0106 0.0060 'International Tables Vol C Tables 4.2.6.8 and 6.1.1.4'
P P 0.1023 0.0942 'International Tables Vol C Tables 4.2.6.8 and 6.1.1.4'
Cl Cl 0.1484 0.1585 'International Tables Vol C Tables 4.2.6.8 and 6.1.1.4'
Fe Fe 0.3463 0.8444 'International Tables Vol C Tables 4.2.6.8 and 6.1.1.4'

loop_
_geom_angle_atom_site_label_1
_geom_angle_atom_site_label_2
_geom_angle_atom_site_label_3
_geom_angle
_geom_angle_site_symmetry_1
_geom_angle_site_symmetry_3
C2 Fe1 Cl2 107.5(2) . .
C2 Fe1 Cl1 122.8(2) . 2_665
Cl2 Fe1 Cl1 105.41(9) . 2_665
C2 Fe1 Cl1 112.3(2) . .
Cl2 Fe1 Cl1 124.66(9) . .
Cl1 Fe1 Cl1 83.73(8) 2_665 .
C40 Fe2 Cl4 119.1(2) . .
C40 Fe2 Cl3 123.7(2) . .
Cl4 Fe2 Cl3 116.31(10) . .
Fe1 Cl1 Fe1 96.27(8) 2_665 .
C2 P1 C9 111.7(3) . .
C2 P1 C15 115.4(4) . .
C9 P1 C15 105.5(4) . .
C2 P1 C3 114.4(4) . .
C9 P1 C3 100.7(3) . .
C15 P1 C3 107.7(4) . .
C2 P2 C27 117.1(3) . .
C2 P2 C21 114.5(4) . .
C27 P2 C21 104.0(4) . .
C2 P2 C33 112.7(3) . .
C27 P2 C33 101.9(3) . .
C21 P2 C33 105.2(3) . .
C40 P3 C41 114.9(4) . .
C40 P3 C53 109.3(4) . .
C41 P3 C53 105.6(3) . .
C40 P3 C47 116.2(4) . .
C41 P3 C47 104.2(4) . .
C53 P3 C47 105.8(4) . .
C40 P4 C59 118.2(4) . .
C40 P4 C65 115.0(3) . .
C59 P4 C65 104.2(4) . .
C40 P4 C71 108.4(4) . .
C59 P4 C71 101.7(3) . .
C65 P4 C71 108.2(3) . .
P1 C2 P2 121.3(4) . .
P1 C2 Fe1 118.6(4) . .
P2 C2 Fe1 119.8(4) . .
C8 C3 C4 119.6(8) . .
C8 C3 P1 119.8(6) . .
C4 C3 P1 120.5(7) . .
C5 C4 C3 118.4(9) . .
C5 C4 H4A 120.8 . .
C3 C4 H4A 120.8 . .
C6 C5 C4 121.9(9) . .
C6 C5 H5A 119.1 . .
C4 C5 H5A 119.1 . .
C5 C6 C7 120.0(9) . .
C5 C6 H6A 120.0 . .
C7 C6 H6A 120.0 . .
C6 C7 C8 119.0(10) . .
C6 C7 H7A 120.5 . .
C8 C7 H7A 120.5 . .
C3 C8 C7 121.1(8) . .
C3 C8 H8A 119.5 . .
C7 C8 H8A 119.5 . .
C14 C9 C10 120.8(7) . .
C14 C9 P1 116.5(6) . .
C10 C9 P1 122.6(6) . .
C11 C10 C9 117.6(8) . .
C11 C10 H10A 121.2 . .
C9 C10 H10A 121.2 . .
C12 C11 C10 120.4(8) . .
C12 C11 H11A 119.8 . .
C10 C11 H11A 119.8 . .
C11 C12 C13 121.0(8) . .
C11 C12 H12A 119.5 . .
C13 C12 H12A 119.5 . .
C14 C13 C12 120.3(9) . .
C14 C13 H13A 119.9 . .
C12 C13 H13A 119.9 . .
C13 C14 C9 119.7(8) . .
C13 C14 H14A 120.1 . .
C9 C14 H14A 120.1 . .
C16 C15 C20 119.6(8) . .
C16 C15 P1 121.5(7) . .
C20 C15 P1 118.7(6) . .
C15 C16 C17 119.2(8) . .
C15 C16 H16A 120.4 . .
C17 C16 H16A 120.4 . .
C18 C17 C16 121.3(8) . .
C18 C17 H17A 119.4 . .
C16 C17 H17A 119.4 . .
C19 C18 C17 119.3(9) . .
C19 C18 H18A 120.3 . .
C17 C18 H18A 120.3 . .
C18 C19 C20 120.1(9) . .
C18 C19 H19A 119.9 . .
C20 C19 H19A 119.9 . .
C19 C20 C15 120.4(8) . .
C19 C20 H20A 119.8 . .
C15 C20 H20A 119.8 . .
C22 C21 C26 118.6(7) . .
C22 C21 P2 120.4(6) . .
C26 C21 P2 120.8(7) . .
C21 C22 C23 120.1(8) . .
C21 C22 H22A 120.0 . .
C23 C22 H22A 120.0 . .
C24 C23 C22 120.8(10) . .
C24 C23 H23A 119.6 . .
C22 C23 H23A 119.6 . .
C23 C24 C25 119.7(9) . .
C23 C24 H24A 120.2 . .
C25 C24 H24A 120.2 . .
C24 C25 C26 120.8(8) . .
C24 C25 H25A 119.6 . .
C26 C25 H25A 119.6 . .
C21 C26 C25 120.1(8) . .
C21 C26 H26A 120.0 . .
C25 C26 H26A 120.0 . .
C28 C27 C32 119.2(7) . .
C28 C27 P2 118.8(7) . .
C32 C27 P2 122.0(6) . .
C29 C28 C27 120.0(9) . .
C29 C28 H28A 120.0 . .
C27 C28 H28A 120.0 . .
C28 C29 C30 119.7(9) . .
C28 C29 H29A 120.1 . .
C30 C29 H29A 120.1 . .
C29 C30 C31 121.3(9) . .
C29 C30 H30A 119.4 . .
C31 C30 H30A 119.4 . .
C32 C31 C30 118.7(9) . .
C32 C31 H31A 120.7 . .
C30 C31 H31A 120.7 . .
C31 C32 C27 121.0(8) . .
C31 C32 H32A 119.5 . .
C27 C32 H32A 119.5 . .
C38 C33 C34 119.0(7) . .
C38 C33 P2 119.8(5) . .
C34 C33 P2 121.1(6) . .
C35 C34 C33 120.1(8) . .
C35 C34 H34A 119.9 . .
C33 C34 H34A 119.9 . .
C36 C35 C34 122.1(7) . .
C36 C35 H35A 119.0 . .
C34 C35 H35A 119.0 . .
C35 C36 C37 117.5(8) . .
C35 C36 H36A 121.3 . .
C37 C36 H36A 121.3 . .
C38 C37 C36 121.3(8) . .
C38 C37 H37A 119.4 . .
C36 C37 H37A 119.4 . .
C33 C38 C37 119.9(7) . .
C33 C38 H38A 120.0 . .
C37 C38 H38A 120.0 . .
P4 C40 P3 122.7(5) . .
P4 C40 Fe2 119.0(4) . .
P3 C40 Fe2 116.8(4) . .
C42 C41 C46 120.5(7) . .
C42 C41 P3 118.7(6) . .
C46 C41 P3 120.8(6) . .
C43 C42 C41 119.0(7) . .
C43 C42 H42A 120.5 . .
C41 C42 H42A 120.5 . .
C42 C43 C44 119.8(8) . .
C42 C43 H43A 120.1 . .
C44 C43 H43A 120.1 . .
C45 C44 C43 121.2(8) . .
C45 C44 H44A 119.4 . .
C43 C44 H44A 119.4 . .
C44 C45 C46 120.5(8) . .
C44 C45 H45A 119.8 . .
C46 C45 H45A 119.8 . .
C45 C46 C41 118.9(8) . .
C45 C46 H46A 120.6 . .
C41 C46 H46A 120.6 . .
C48 C47 C52 118.2(8) . .
C48 C47 P3 121.1(6) . .
C52 C47 P3 120.8(6) . .
C47 C48 C49 121.5(8) . .
C47 C48 H48A 119.2 . .
C49 C48 H48A 119.2 . .
C50 C49 C48 120.2(8) . .
C50 C49 H49A 119.9 . .
C48 C49 H49A 119.9 . .
C51 C50 C49 118.1(9) . .
C51 C50 H50A 121.0 . .
C49 C50 H50A 121.0 . .
C50 C51 C52 122.6(8) . .
C50 C51 H51A 118.7 . .
C52 C51 H51A 118.7 . .
C47 C52 C51 119.4(8) . .
C47 C52 H52A 120.3 . .
C51 C52 H52A 120.3 . .
C54 C53 C58 118.5(7) . .
C54 C53 P3 119.4(5) . .
C58 C53 P3 122.0(6) . .
C55 C54 C53 119.9(7) . .
C55 C54 H54A 120.0 . .
C53 C54 H54A 120.0 . .
C54 C55 C56 121.7(8) . .
C54 C55 H55A 119.2 . .
C56 C55 H55A 119.2 . .
C57 C56 C55 119.0(7) . .
C57 C56 H56A 120.5 . .
C55 C56 H56A 120.5 . .
C56 C57 C58 120.4(7) . .
C56 C57 H57A 119.8 . .
C58 C57 H57A 119.8 . .
C57 C58 C53 120.4(7) . .
C57 C58 H58A 119.8 . .
C53 C58 H58A 119.8 . .
C60 C59 C64 120.0(7) . .
C60 C59 P4 121.3(6) . .
C64 C59 P4 118.1(6) . .
C59 C60 C61 120.7(8) . .
C59 C60 H60A 119.7 . .
C61 C60 H60A 119.7 . .
C62 C61 C60 118.2(9) . .
C62 C61 H61A 120.9 . .
C60 C61 H61A 120.9 . .
C61 C62 C63 122.1(8) . .
C61 C62 H62A 118.9 . .
C63 C62 H62A 118.9 . .
C64 C63 C62 119.3(9) . .
C64 C63 H63A 120.4 . .
C62 C63 H63A 120.4 . .
C63 C64 C59 119.6(8) . .
C63 C64 H64A 120.2 . .
C59 C64 H64A 120.2 . .
C66 C65 C70 120.0(8) . .
C66 C65 P4 115.9(7) . .
C70 C65 P4 123.8(6) . .
C67 C66 C65 117.6(9) . .
C67 C66 H66A 121.2 . .
C65 C66 H66A 121.2 . .
C66 C67 C68 122.0(8) . .
C66 C67 H67A 119.0 . .
C68 C67 H67A 119.0 . .
C69 C68 C67 120.4(8) . .
C69 C68 H68A 119.8 . .
C67 C68 H68A 119.8 . .
C70 C69 C68 118.0(9) . .
C70 C69 H69A 121.0 . .
C68 C69 H69A 121.0 . .
C69 C70 C65 122.0(8) . .
C69 C70 H70A 119.0 . .
C65 C70 H70A 119.0 . .
C76 C71 C72 118.8(7) . .
C76 C71 P4 123.5(6) . .
C72 C71 P4 117.6(5) . .
C73 C72 C71 120.9(8) . .
C73 C72 H72A 119.6 . .
C71 C72 H72A 119.6 . .
C72 C73 C74 120.2(9) . .
C72 C73 H73A 119.9 . .
C74 C73 H73A 119.9 . .
C75 C74 C73 119.6(8) . .
C75 C74 H74A 120.2 . .
C73 C74 H74A 120.2 . .
C74 C75 C76 120.2(8) . .
C74 C75 H75A 119.9 . .
C76 C75 H75A 119.9 . .
C71 C76 C75 120.3(8) . .
C71 C76 H76A 119.9 . .
C75 C76 H76A 119.9 . .
Cl6 C90 Cl5 102.5(12) . .
Cl6 C90 H90A 111.3 . .
Cl5 C90 H90A 111.3 . .
Cl6 C90 H90B 111.3 . .
Cl5 C90 H90B 111.3 . .
H90A C90 H90B 109.2 . .
C82 O1 C81 106.8(14) . .
C81 C80 H80A 109.5 . .
C81 C80 H80B 109.5 . .
H80A C80 H80B 109.5 . .
C81 C80 H80C 109.5 . .
H80A C80 H80C 109.5 . .
H80B C80 H80C 109.5 . .
C80 C81 O1 106.2(16) . .
C80 C81 H81A 110.5 . .
O1 C81 H81A 110.5 . .
C80 C81 H81B 110.5 . .
O1 C81 H81B 110.5 . .
H81A C81 H81B 108.7 . .
O1 C82 C83 113.6(18) . .
O1 C82 H82A 108.8 . .
C83 C82 H82A 108.8 . .
O1 C82 H82B 108.8 . .
C83 C82 H82B 108.8 . .
H82A C82 H82B 107.7 . .
C82 C83 H83A 109.5 . .
C82 C83 H83B 109.5 . .
H83A C83 H83B 109.5 . .
C82 C83 H83C 109.5 . .
H83A C83 H83C 109.5 . .
H83B C83 H83C 109.5 . .

loop_
_geom_bond_atom_site_label_1
_geom_bond_atom_site_label_2
_geom_bond_distance
_geom_bond_site_symmetry_2
Fe1 C2 2.043(7) .
Fe1 Cl2 2.304(2) .
Fe1 Cl1 2.407(2) 2_665
Fe1 Cl1 2.494(3) .
Fe2 C40 2.055(8) .
Fe2 Cl4 2.224(2) .
Fe2 Cl3 2.230(2) .
Cl1 Fe1 2.407(2) 2_665
P1 C2 1.689(7) .
P1 C9 1.820(7) .
P1 C15 1.821(8) .
P1 C3 1.834(8) .
P2 C2 1.712(7) .
P2 C27 1.821(7) .
P2 C21 1.832(8) .
P2 C33 1.839(8) .
P3 C40 1.709(7) .
P3 C41 1.803(7) .
P3 C53 1.809(7) .
P3 C47 1.852(9) .
P4 C40 1.702(7) .
P4 C59 1.811(8) .
P4 C65 1.814(8) .
P4 C71 1.825(8) .
C3 C8 1.381(12) .
C3 C4 1.403(11) .
C4 C5 1.396(14) .
C4 H4A 0.9500 .
C5 C6 1.362(15) .
C5 H5A 0.9500 .
C6 C7 1.393(14) .
C6 H6A 0.9500 .
C7 C8 1.396(13) .
C7 H7A 0.9500 .
C8 H8A 0.9500 .
C9 C14 1.394(12) .
C9 C10 1.422(11) .
C10 C11 1.404(11) .
C10 H10A 0.9500 .
C11 C12 1.380(14) .
C11 H11A 0.9500 .
C12 C13 1.385(14) .
C12 H12A 0.9500 .
C13 C14 1.374(11) .
C13 H13A 0.9500 .
C14 H14A 0.9500 .
C15 C16 1.370(11) .
C15 C20 1.424(12) .
C16 C17 1.413(13) .
C16 H16A 0.9500 .
C17 C18 1.401(14) .
C17 H17A 0.9500 .
C18 C19 1.376(13) .
C18 H18A 0.9500 .
C19 C20 1.398(13) .
C19 H19A 0.9500 .
C20 H20A 0.9500 .
C21 C22 1.387(12) .
C21 C26 1.392(11) .
C22 C23 1.408(13) .
C22 H22A 0.9500 .
C23 C24 1.358(13) .
C23 H23A 0.9500 .
C24 C25 1.370(14) .
C24 H24A 0.9500 .
C25 C26 1.400(12) .
C25 H25A 0.9500 .
C26 H26A 0.9500 .
C27 C28 1.403(12) .
C27 C32 1.408(12) .
C28 C29 1.353(12) .
C28 H28A 0.9500 .
C29 C30 1.394(15) .
C29 H29A 0.9500 .
C30 C31 1.395(14) .
C30 H30A 0.9500 .
C31 C32 1.351(12) .
C31 H31A 0.9500 .
C32 H32A 0.9500 .
C33 C38 1.379(11) .
C33 C34 1.386(10) .
C34 C35 1.380(12) .
C34 H34A 0.9500 .
C35 C36 1.364(12) .
C35 H35A 0.9500 .
C36 C37 1.398(11) .
C36 H36A 0.9500 .
C37 C38 1.386(12) .
C37 H37A 0.9500 .
C38 H38A 0.9500 .
C41 C42 1.397(12) .
C41 C46 1.421(11) .
C42 C43 1.388(11) .
C42 H42A 0.9500 .
C43 C44 1.401(12) .
C43 H43A 0.9500 .
C44 C45 1.365(14) .
C44 H44A 0.9500 .
C45 C46 1.384(11) .
C45 H45A 0.9500 .
C46 H46A 0.9500 .
C47 C48 1.392(11) .
C47 C52 1.393(11) .
C48 C49 1.394(13) .
C48 H48A 0.9500 .
C49 C50 1.389(13) .
C49 H49A 0.9500 .
C50 C51 1.371(13) .
C50 H50A 0.9500 .
C51 C52 1.396(12) .
C51 H51A 0.9500 .
C52 H52A 0.9500 .
C53 C54 1.392(11) .
C53 C58 1.402(10) .
C54 C55 1.369(11) .
C54 H54A 0.9500 .
C55 C56 1.384(11) .
C55 H55A 0.9500 .
C56 C57 1.370(12) .
C56 H56A 0.9500 .
C57 C58 1.387(11) .
C57 H57A 0.9500 .
C58 H58A 0.9500 .
C59 C60 1.381(11) .
C59 C64 1.407(11) .
C60 C61 1.395(12) .
C60 H60A 0.9500 .
C61 C62 1.370(14) .
C61 H61A 0.9500 .
C62 C63 1.401(14) .
C62 H62A 0.9500 .
C63 C64 1.368(12) .
C63 H63A 0.9500 .
C64 H64A 0.9500 .
C65 C66 1.396(11) .
C65 C70 1.404(12) .
C66 C67 1.391(12) .
C66 H66A 0.9500 .
C67 C68 1.398(14) .
C67 H67A 0.9500 .
C68 C69 1.388(13) .
C68 H68A 0.9500 .
C69 C70 1.384(12) .
C69 H69A 0.9500 .
C70 H70A 0.9500 .
C71 C76 1.380(10) .
C71 C72 1.392(12) .
C72 C73 1.376(12) .
C72 H72A 0.9500 .
C73 C74 1.385(12) .
C73 H73A 0.9500 .
C74 C75 1.373(13) .
C74 H74A 0.9500 .
C75 C76 1.401(12) .
C75 H75A 0.9500 .
C76 H76A 0.9500 .
Cl5 C90 1.672(17) .
C90 Cl6 1.646(18) .
C90 H90A 0.9900 .
C90 H90B 0.9900 .
O1 C82 1.423(18) .
O1 C81 1.513(18) .
C80 C81 1.497(18) .
C80 H80A 0.9800 .
C80 H80B 0.9800 .
C80 H80C 0.9800 .
C81 H81A 0.9900 .
C81 H81B 0.9900 .
C82 C83 1.484(18) .
C82 H82A 0.9900 .
C82 H82B 0.9900 .
C83 H83A 0.9800 .
C83 H83B 0.9800 .
C83 H83C 0.9800 .

loop_
_geom_torsion_atom_site_label_1
_geom_torsion_atom_site_label_2
_geom_torsion_atom_site_label_3
_geom_torsion_atom_site_label_4
_geom_torsion
_geom_torsion_site_symmetry_1
_geom_torsion_site_symmetry_4
C2 Fe1 Cl1 Fe1 -123.0(2) . 2_665
Cl2 Fe1 Cl1 Fe1 104.42(11) . 2_665
Cl1 Fe1 Cl1 Fe1 0.0 2_665 2_665
C9 P1 C2 P2 166.2(5) . .
C15 P1 C2 P2 45.7(6) . .
C3 P1 C2 P2 -80.2(6) . .
C9 P1 C2 Fe1 -6.6(6) . .
C15 P1 C2 Fe1 -127.1(5) . .
C3 P1 C2 Fe1 107.0(5) . .
C27 P2 C2 P1 -6.5(7) . .
C21 P2 C2 P1 115.6(5) . .
C33 P2 C2 P1 -124.2(5) . .
C27 P2 C2 Fe1 166.3(4) . .
C21 P2 C2 Fe1 -71.6(5) . .
C33 P2 C2 Fe1 48.6(6) . .
Cl2 Fe1 C2 P1 65.2(5) . .
Cl1 Fe1 C2 P1 -172.5(3) 2_665 .
Cl1 Fe1 C2 P1 -75.4(5) . .
Cl2 Fe1 C2 P2 -107.7(4) . .
Cl1 Fe1 C2 P2 14.6(6) 2_665 .
Cl1 Fe1 C2 P2 111.7(4) . .
C2 P1 C3 C8 0.0(8) . .
C9 P1 C3 C8 119.9(7) . .
C15 P1 C3 C8 -129.8(6) . .
C2 P1 C3 C4 -176.5(6) . .
C9 P1 C3 C4 -56.6(7) . .
C15 P1 C3 C4 53.7(7) . .
C8 C3 C4 C5 0.8(12) . .
P1 C3 C4 C5 177.3(6) . .
C3 C4 C5 C6 0.1(13) . .
C4 C5 C6 C7 -0.9(14) . .
C5 C6 C7 C8 0.8(13) . .
C4 C3 C8 C7 -0.9(12) . .
P1 C3 C8 C7 -177.4(7) . .
C6 C7 C8 C3 0.0(13) . .
C2 P1 C9 C14 67.3(7) . .
C15 P1 C9 C14 -166.5(6) . .
C3 P1 C9 C14 -54.5(6) . .
C2 P1 C9 C10 -115.3(7) . .
C15 P1 C9 C10 10.9(7) . .
C3 P1 C9 C10 122.9(6) . .
C14 C9 C10 C11 -3.6(11) . .
P1 C9 C10 C11 179.1(6) . .
C9 C10 C11 C12 1.2(12) . .
C10 C11 C12 C13 1.0(13) . .
C11 C12 C13 C14 -0.9(14) . .
C12 C13 C14 C9 -1.5(13) . .
C10 C9 C14 C13 3.7(12) . .
P1 C9 C14 C13 -178.8(7) . .
C2 P1 C15 C16 -120.3(6) . .
C9 P1 C15 C16 115.8(6) . .
C3 P1 C15 C16 8.9(7) . .
C2 P1 C15 C20 56.2(7) . .
C9 P1 C15 C20 -67.6(6) . .
C3 P1 C15 C20 -174.6(5) . .
C20 C15 C16 C17 2.6(10) . .
P1 C15 C16 C17 179.1(5) . .
C15 C16 C17 C18 -0.5(11) . .
C16 C17 C18 C19 -1.2(12) . .
C17 C18 C19 C20 0.6(12) . .
C18 C19 C20 C15 1.5(11) . .
C16 C15 C20 C19 -3.2(10) . .
P1 C15 C20 C19 -179.7(6) . .
C2 P2 C21 C22 26.1(8) . .
C27 P2 C21 C22 155.1(7) . .
C33 P2 C21 C22 -98.2(7) . .
C2 P2 C21 C26 -158.1(6) . .
C27 P2 C21 C26 -29.1(7) . .
C33 P2 C21 C26 77.6(7) . .
C26 C21 C22 C23 -1.9(14) . .
P2 C21 C22 C23 174.0(8) . .
C21 C22 C23 C24 1.6(18) . .
C22 C23 C24 C25 -0.6(19) . .
C23 C24 C25 C26 -0.1(17) . .
C22 C21 C26 C25 1.2(12) . .
P2 C21 C26 C25 -174.7(6) . .
C24 C25 C26 C21 -0.3(14) . .
C2 P2 C27 C28 83.0(7) . .
C21 P2 C27 C28 -44.4(6) . .
C33 P2 C27 C28 -153.6(6) . .
C2 P2 C27 C32 -97.8(6) . .
C21 P2 C27 C32 134.9(6) . .
C33 P2 C27 C32 25.6(6) . .
C32 C27 C28 C29 -1.9(11) . .
P2 C27 C28 C29 177.4(6) . .
C27 C28 C29 C30 2.5(12) . .
C28 C29 C30 C31 -1.7(13) . .
C29 C30 C31 C32 0.4(13) . .
C30 C31 C32 C27 0.2(12) . .
C28 C27 C32 C31 0.5(11) . .
P2 C27 C32 C31 -178.7(6) . .
C2 P2 C33 C38 28.3(8) . .
C27 P2 C33 C38 -98.0(7) . .
C21 P2 C33 C38 153.7(7) . .
C2 P2 C33 C34 -155.9(7) . .
C27 P2 C33 C34 77.8(7) . .
C21 P2 C33 C34 -30.5(8) . .
C38 C33 C34 C35 3.1(13) . .
P2 C33 C34 C35 -172.7(7) . .
C33 C34 C35 C36 -3.3(14) . .
C34 C35 C36 C37 0.9(14) . .
C35 C36 C37 C38 1.6(14) . .
C34 C33 C38 C37 -0.7(13) . .
P2 C33 C38 C37 175.2(7) . .
C36 C37 C38 C33 -1.7(15) . .
C59 P4 C40 P3 68.9(6) . .
C65 P4 C40 P3 -55.0(6) . .
C71 P4 C40 P3 -176.3(4) . .
C59 P4 C40 Fe2 -125.1(4) . .
C65 P4 C40 Fe2 110.9(5) . .
C71 P4 C40 Fe2 -10.3(5) . .
C41 P3 C40 P4 -108.4(5) . .
C53 P3 C40 P4 133.2(5) . .
C47 P3 C40 P4 13.7(6) . .
C41 P3 C40 Fe2 85.4(5) . .
C53 P3 C40 Fe2 -33.0(5) . .
C47 P3 C40 Fe2 -152.6(4) . .
Cl4 Fe2 C40 P4 -47.9(5) . .
Cl3 Fe2 C40 P4 143.7(3) . .
Cl4 Fe2 C40 P3 118.9(3) . .
Cl3 Fe2 C40 P3 -49.5(5) . .
C40 P3 C41 C42 -15.0(8) . .
C53 P3 C41 C42 105.5(7) . .
C47 P3 C41 C42 -143.3(7) . .
C40 P3 C41 C46 164.9(6) . .
C53 P3 C41 C46 -74.7(7) . .
C47 P3 C41 C46 36.5(7) . .
C46 C41 C42 C43 -2.5(12) . .
P3 C41 C42 C43 177.4(7) . .
C41 C42 C43 C44 3.7(13) . .
C42 C43 C44 C45 -2.7(15) . .
C43 C44 C45 C46 0.5(15) . .
C44 C45 C46 C41 0.7(13) . .
C42 C41 C46 C45 0.3(12) . .
P3 C41 C46 C45 -179.6(6) . .
C40 P3 C47 C48 -89.4(7) . .
C41 P3 C47 C48 38.1(7) . .
C53 P3 C47 C48 149.2(6) . .
C40 P3 C47 C52 88.7(6) . .
C41 P3 C47 C52 -143.8(6) . .
C53 P3 C47 C52 -32.8(6) . .
C52 C47 C48 C49 -0.1(11) . .
P3 C47 C48 C49 178.0(6) . .
C47 C48 C49 C50 0.2(12) . .
C48 C49 C50 C51 0.0(12) . .
C49 C50 C51 C52 -0.2(12) . .
C48 C47 C52 C51 0.0(10) . .
P3 C47 C52 C51 -178.2(5) . .
C50 C51 C52 C47 0.2(11) . .
C40 P3 C53 C54 -38.3(8) . .
C41 P3 C53 C54 -162.3(7) . .
C47 P3 C53 C54 87.6(7) . .
C40 P3 C53 C58 145.4(7) . .
C41 P3 C53 C58 21.3(8) . .
C47 P3 C53 C58 -88.8(7) . .
C58 C53 C54 C55 -2.5(13) . .
P3 C53 C54 C55 -179.0(7) . .
C53 C54 C55 C56 2.1(14) . .
C54 C55 C56 C57 -0.1(14) . .
C55 C56 C57 C58 -1.5(14) . .
C56 C57 C58 C53 1.1(13) . .
C54 C53 C58 C57 0.9(13) . .
P3 C53 C58 C57 177.3(7) . .
C40 P4 C59 C60 177.6(7) . .
C65 P4 C59 C60 -53.2(8) . .
C71 P4 C59 C60 59.2(8) . .
C40 P4 C59 C64 6.3(8) . .
C65 P4 C59 C64 135.5(7) . .
C71 P4 C59 C64 -112.1(7) . .
C64 C59 C60 C61 -3.3(13) . .
P4 C59 C60 C61 -174.4(7) . .
C59 C60 C61 C62 1.4(14) . .
C60 C61 C62 C63 0.1(14) . .
C61 C62 C63 C64 0.3(15) . .
C62 C63 C64 C59 -2.2(14) . .
C60 C59 C64 C63 3.7(13) . .
P4 C59 C64 C63 175.1(7) . .
C40 P4 C65 C66 -58.2(6) . .
C59 P4 C65 C66 170.8(5) . .
C71 P4 C65 C66 63.1(6) . .
C40 P4 C65 C70 115.7(6) . .
C59 P4 C65 C70 -15.3(7) . .
C71 P4 C65 C70 -123.0(6) . .
C70 C65 C66 C67 1.4(10) . .
P4 C65 C66 C67 175.6(5) . .
C65 C66 C67 C68 -0.9(11) . .
C66 C67 C68 C69 -0.9(12) . .
C67 C68 C69 C70 2.1(11) . .
C68 C69 C70 C65 -1.6(11) . .
C66 C65 C70 C69 -0.2(10) . .
P4 C65 C70 C69 -173.9(6) . .
C40 P4 C71 C76 126.6(7) . .
C59 P4 C71 C76 -108.1(7) . .
C65 P4 C71 C76 1.3(8) . .
C40 P4 C71 C72 -56.9(7) . .
C59 P4 C71 C72 68.4(7) . .
C65 P4 C71 C72 177.8(6) . .
C76 C71 C72 C73 -0.5(12) . .
P4 C71 C72 C73 -177.1(7) . .
C71 C72 C73 C74 0.5(13) . .
C72 C73 C74 C75 0.0(14) . .
C73 C74 C75 C76 -0.6(14) . .
C72 C71 C76 C75 -0.1(12) . .
P4 C71 C76 C75 176.3(7) . .
C74 C75 C76 C71 0.7(13) . .
C82 O1 C81 C80 178.4(16) . .
C81 O1 C82 C83 174.6(14) . .
